data_7046205
loop_
_publ_author_name
'Hanft, Anna'
'Lichtenberg, Crispin'

_publ_section_title
;
 Aminotroponiminates: ligand-centred, reversible redox events under
 oxidative conditions in sodium and bismuth complexes.
;
_journal_issue 31
_journal_name_full 'Dalton transactions (Cambridge, England : 2003)'
_journal_page_first 10578
_journal_page_last 10589
_journal_paper_doi 10.1039/c8dt01019f
_journal_volume 47
_journal_year 2018
_chemical_formula_moiety 'C40 H42 Bi2 Cl4 Fe2 N4'
_chemical_formula_sum 'C40 H42 Bi2 Cl4 Fe2 N4'
_chemical_formula_weight 1250.23
_chemical_properties_physical Air-sensitive,Moisture-sensitive
_space_group_crystal_system triclinic
_space_group_IT_number 2
_space_group_name_Hall '-P 1'
_space_group_name_H-M_alt 'P -1'
_symmetry_space_group_name_Hall '-P 1'
_symmetry_space_group_name_H-M 'P -1'
_atom_sites_solution_hydrogens geom
_atom_sites_solution_primary direct
_audit_creation_date 2018-01-23
_audit_creation_method
;
Olex2 1.2
(compiled 2017.08.10 svn.r3458 for OlexSys, GUI svn.r5381)
;
_audit_update_record
;
2018-02-23 deposited with the CCDC.
2018-05-01 downloaded from the CCDC.
;
_cell_angle_alpha 64.945(2)
_cell_angle_beta 75.396(2)
_cell_angle_gamma 84.677(2)
_cell_formula_units_Z 2
_cell_length_a 12.3954(8)
_cell_length_b 12.5471(8)
_cell_length_c 14.5794(9)
_cell_measurement_reflns_used 9976
_cell_measurement_temperature 101
_cell_measurement_theta_max 26.70
_cell_measurement_theta_min 2.45
_cell_volume 1987.5(2)
_computing_cell_refinement 'SAINT v8.37A (Bruker, 2015)'
_computing_data_reduction 'SAINT v8.37A (Bruker, 2015)'
_computing_molecular_graphics 'Olex2 (Dolomanov et al., 2009)'
_computing_publication_material 'Olex2 (Dolomanov et al., 2009)'
_computing_structure_refinement 'ShelXL (Sheldrick, 2015)'
_computing_structure_solution 'ShelXS (Sheldrick, 2008)'
_diffrn_ambient_temperature 101
_diffrn_measured_fraction_theta_full 0.994
_diffrn_measured_fraction_theta_max 0.986
_diffrn_measurement_device_type 'Bruker APEX-II CCD'
_diffrn_measurement_method '\f and \w scans'
_diffrn_radiation_type MoK\a
_diffrn_radiation_wavelength 0.71073
_diffrn_reflns_av_R_equivalents 0.0459
_diffrn_reflns_av_unetI/netI 0.0662
_diffrn_reflns_Laue_measured_fraction_full 0.994
_diffrn_reflns_Laue_measured_fraction_max 0.986
_diffrn_reflns_limit_h_max 15
_diffrn_reflns_limit_h_min -15
_diffrn_reflns_limit_k_max 15
_diffrn_reflns_limit_k_min -15
_diffrn_reflns_limit_l_max 18
_diffrn_reflns_limit_l_min -18
_diffrn_reflns_number 25022
_diffrn_reflns_point_group_measured_fraction_full 0.994
_diffrn_reflns_point_group_measured_fraction_max 0.986
_diffrn_reflns_theta_full 25.242
_diffrn_reflns_theta_max 26.750
_diffrn_reflns_theta_min 2.253
_diffrn_standards_number 0
_exptl_absorpt_coefficient_mu 9.847
_exptl_absorpt_correction_T_max 0.7454
_exptl_absorpt_correction_T_min 0.6078
_exptl_absorpt_correction_type multi-scan
_exptl_absorpt_process_details
'SADABS-2016/2 (Bruker,2016/2) was used for absorption correction. wR2(int) was 0.0905 before and 0.0503 after correction. The Ratio of minimum to maximum transmission is 0.8154. The \l/2 correction factor is Not present.'
_exptl_crystal_colour 'dark red'
_exptl_crystal_colour_modifier dark
_exptl_crystal_colour_primary red
_exptl_crystal_density_diffrn 2.089
_exptl_crystal_description block
_exptl_crystal_F_000 1192
_exptl_crystal_size_max 0.142
_exptl_crystal_size_mid 0.088
_exptl_crystal_size_min 0.045
_refine_diff_density_max 1.731
_refine_diff_density_min -1.566
_refine_diff_density_rms 0.232
_refine_ls_extinction_method none
_refine_ls_goodness_of_fit_ref 1.116
_refine_ls_hydrogen_treatment constr
_refine_ls_matrix_type full
_refine_ls_number_parameters 467
_refine_ls_number_reflns 8337
_refine_ls_number_restraints 171
_refine_ls_restrained_S_all 1.110
_refine_ls_R_factor_all 0.0689
_refine_ls_R_factor_gt 0.0445
_refine_ls_shift/su_max 0.001
_refine_ls_shift/su_mean 0.000
_refine_ls_structure_factor_coef Fsqd
_refine_ls_weighting_details 'w=1/[\s^2^(Fo^2^)+(0.0160P)^2^+24.7680P] where P=(Fo^2^+2Fc^2^)/3'
_refine_ls_weighting_scheme calc
_refine_ls_wR_factor_gt 0.0852
_refine_ls_wR_factor_ref 0.0903
_reflns_Friedel_coverage 0.000
_reflns_number_gt 6431
_reflns_number_total 8337
_reflns_threshold_expression 'I > 2\s(I)'
_cod_data_source_file c8dt01019f2.cif
_cod_data_source_block Compound7
_cod_depositor_comments 'Adding full bibliography for 7046201--7046206.cif.'
_cod_database_code 7046205
_shelx_shelxl_version_number 2014/7
_shelx_space_group_comment
;
The symmetry employed for this shelxl refinement is uniquely defined
by the following loop, which should always be used as a source of
symmetry information in preference to the above space-group names.
They are only intended as comments.
;
_shelx_estimated_absorpt_t_max 0.666
_shelx_estimated_absorpt_t_min 0.335
_olex2_refinement_description
;
1. Fixed Uiso
 At 1.2 times of:
  All C(H) groups
 At 1.5 times of:
  All C(H,H,H) groups
2. Uiso/Uaniso restraints and constraints
Uanis(N1) \\sim Ueq: with sigma of 0.002 and sigma for terminal atoms of 0.004
Uanis(C21) \\sim Ueq: with sigma of 0.002 and sigma for terminal atoms of 0.004
Uanis(C8) = Uanis(C28)
3. Rigid body (RIGU) restrains
 C21, C27, C26, C25, C24, C23, C22
 with sigma for 1-2 distances of 0.004 and sigma for 1-3 distances of 0.004
 C9, C8, N2, C10
 with sigma for 1-2 distances of 0.004 and sigma for 1-3 distances of 0.004
 C11, C15, C14, C12, C13, N1
 with sigma for 1-2 distances of 0.004 and sigma for 1-3 distances of 0.004
 C17, C18, C19, C20, C16
 with sigma for 1-2 distances of 0.004 and sigma for 1-3 distances of 0.004
 C37, C36, C40, C39, C38
 with sigma for 1-2 distances of 0.004 and sigma for 1-3 distances of 0.004
4.a Ternary CH refined with riding coordinates:
 C8(H8), C28(H28)
4.b Aromatic/amide H refined with riding coordinates:
 C35(H35), C23(H23), C27(H27), C3(H3), C6(H6), C17(H17), C20(H20), C4(H4),
 C32(H32), C13(H13), C15(H15), C7(H7), C26(H26), C33(H33), C34(H34), C25(H25),
 C19(H19), C18(H18), C14(H14), C24(H24), C5(H5), C39(H39), C12(H12), C37(H37),
 C36(H36), C16(H16), C38(H38), C40(H40)
4.c Idealised Me refined as rotating group:
 C29(H29A,H29B,H29C), C10(H10A,H10B,H10C), C30(H30A,H30B,H30C), C9(H9A,H9B,H9C)
;
_olex2_submission_special_instructions 'No special instructions were received'

loop_
_space_group_symop_operation_xyz
'x, y, z'
'-x, -y, -z'

loop_
_atom_site_label
_atom_site_type_symbol
_atom_site_fract_x
_atom_site_fract_y
_atom_site_fract_z
_atom_site_U_iso_or_equiv
_atom_site_adp_type
_atom_site_occupancy
_atom_site_site_symmetry_order
_atom_site_calc_flag
_atom_site_refinement_flags_posn
_atom_site_refinement_flags_adp
Bi2 Bi 0.75633(3) 0.81659(3) 0.44720(2) 0.01232(9) Uani 1 1 d . .
Bi1 Bi 0.72877(3) 0.66901(3) 0.18886(2) 0.01296(9) Uani 1 1 d . .
Fe1 Fe 1.01051(10) 0.74026(11) 0.00798(9) 0.0148(3) Uani 1 1 d . .
Cl3 Cl 0.72608(19) 0.60100(19) 0.45557(17) 0.0203(5) Uani 1 1 d . .
Cl2 Cl 0.75319(18) 0.87325(19) 0.20808(15) 0.0165(4) Uani 1 1 d . .
Cl1 Cl 0.7174(2) 0.47984(19) 0.15572(17) 0.0230(5) Uani 1 1 d . .
Cl4 Cl 0.76780(19) 1.0395(2) 0.42073(19) 0.0255(5) Uani 1 1 d . .
N1 N 0.7526(6) 0.7807(6) 0.0243(5) 0.0156(15) Uani 1 1 d . U
C35 C 0.9868(7) 0.7595(8) 0.6240(7) 0.018(2) Uani 1 1 d . .
H35 H 0.9758 0.8285 0.6368 0.021 Uiso 1 1 calc R .
N4 N 0.5987(6) 0.7939(6) 0.5656(5) 0.0139(15) Uani 1 1 d . .
C23 C 0.5083(7) 0.7455(8) 0.7454(6) 0.0169(18) Uani 1 1 d . U
H23 H 0.4443 0.7813 0.7206 0.020 Uiso 1 1 calc R .
N3 N 0.7960(6) 0.7400(6) 0.5979(5) 0.0145(16) Uani 1 1 d . .
C2 C 0.5562(7) 0.7981(7) 0.0621(6) 0.0133(18) Uani 1 1 d . .
N2 N 0.5610(5) 0.7203(6) 0.1589(5) 0.0123(14) Uani 1 1 d . U
C27 C 0.7390(7) 0.6511(8) 0.7800(6) 0.0170(18) Uani 1 1 d . U
H27 H 0.8141 0.6263 0.7765 0.020 Uiso 1 1 calc R .
C3 C 0.4536(7) 0.8439(7) 0.0388(7) 0.0168(19) Uani 1 1 d . .
H3 H 0.3916 0.8165 0.0971 0.020 Uiso 1 1 calc R .
C22 C 0.6036(7) 0.7511(7) 0.6659(6) 0.0129(17) Uani 1 1 d . U
C31 C 0.9082(7) 0.7051(7) 0.6007(6) 0.0133(18) Uani 1 1 d . .
C6 C 0.6067(7) 0.9705(8) -0.1792(6) 0.018(2) Uani 1 1 d . .
H6 H 0.6392 1.0148 -0.2510 0.022 Uiso 1 1 calc R .
C17 C 1.1072(9) 0.7325(10) 0.1050(7) 0.036(2) Uani 1 1 d . U
H17 H 1.1299 0.7988 0.1115 0.043 Uiso 1 1 calc R .
C20 C 1.0083(9) 0.5745(9) 0.1295(7) 0.031(2) Uani 1 1 d . U
H20 H 0.9531 0.5142 0.1570 0.037 Uiso 1 1 calc R .
C4 C 0.4259(7) 0.9205(8) -0.0518(6) 0.0164(19) Uani 1 1 d . .
H4 H 0.3487 0.9371 -0.0454 0.020 Uiso 1 1 calc R .
C32 C 0.9576(7) 0.6047(8) 0.5863(6) 0.0167(19) Uani 1 1 d . .
H32 H 0.9237 0.5522 0.5699 0.020 Uiso 1 1 calc R .
C13 C 1.0350(8) 0.8979(8) -0.1171(7) 0.024(2) Uani 1 1 d . U
H13 H 1.0968 0.9495 -0.1383 0.028 Uiso 1 1 calc R .
C8 C 0.4607(7) 0.6709(8) 0.2436(6) 0.0152(13) Uani 1 1 d . U
H8 H 0.4081 0.7361 0.2448 0.018 Uiso 1 1 calc R .
C1 C 0.6659(7) 0.8324(7) -0.0145(6) 0.0142(18) Uani 1 1 d . .
C15 C 0.9255(7) 0.7507(8) -0.0994(6) 0.0185(18) Uani 1 1 d . U
H15 H 0.8999 0.6866 -0.1072 0.022 Uiso 1 1 calc R .
C21 C 0.7165(7) 0.7136(7) 0.6863(6) 0.0106(16) Uani 1 1 d . U
C7 C 0.6823(7) 0.9089(8) -0.1191(6) 0.0175(19) Uani 1 1 d . .
H7 H 0.7583 0.9215 -0.1562 0.021 Uiso 1 1 calc R .
C26 C 0.6725(7) 0.6150(8) 0.8833(6) 0.0173(18) Uani 1 1 d . U
H26 H 0.7089 0.5690 0.9373 0.021 Uiso 1 1 calc R .
C33 C 1.0683(8) 0.5981(8) 0.6012(7) 0.026(2) Uani 1 1 d . .
H33 H 1.1214 0.5399 0.5960 0.031 Uiso 1 1 calc R .
C34 C 1.0852(8) 0.6910(9) 0.6247(7) 0.025(2) Uani 1 1 d . .
H34 H 1.1515 0.7062 0.6388 0.030 Uiso 1 1 calc R .
C11 C 0.8651(7) 0.8057(7) -0.0350(6) 0.0136(16) Uani 1 1 d . U
C25 C 0.5631(7) 0.6378(8) 0.9150(7) 0.0202(19) Uani 1 1 d . U
H25 H 0.5330 0.6096 0.9880 0.024 Uiso 1 1 calc R .
C19 C 1.1025(10) 0.5915(11) 0.0460(8) 0.042(2) Uani 1 1 d . U
H19 H 1.1205 0.5466 0.0057 0.050 Uiso 1 1 calc R .
C18 C 1.1641(9) 0.6862(11) 0.0336(8) 0.041(2) Uani 1 1 d . U
H18 H 1.2332 0.7149 -0.0152 0.050 Uiso 1 1 calc R .
C14 C 1.0305(8) 0.8081(9) -0.1498(7) 0.026(2) Uani 1 1 d . U
H14 H 1.0880 0.7894 -0.1974 0.031 Uiso 1 1 calc R .
C24 C 0.4914(7) 0.6980(8) 0.8514(6) 0.0172(18) Uani 1 1 d . U
H24 H 0.4185 0.7080 0.8874 0.021 Uiso 1 1 calc R .
C5 C 0.4917(8) 0.9772(8) -0.1505(7) 0.021(2) Uani 1 1 d . .
H5 H 0.4550 1.0253 -0.2037 0.025 Uiso 1 1 calc R .
Fe2 Fe 1.04825(10) 0.75388(11) 0.48158(9) 0.0145(3) Uani 1 1 d . .
C39 C 1.0351(8) 0.8167(8) 0.3283(6) 0.0220(19) Uani 1 1 d . U
H39 H 0.9759 0.8021 0.3044 0.026 Uiso 1 1 calc R .
C12 C 0.9310(7) 0.8988(8) -0.0465(7) 0.0190(18) Uani 1 1 d . U
H12 H 0.9104 0.9516 -0.0140 0.023 Uiso 1 1 calc R .
C28 C 0.4895(7) 0.8237(8) 0.5356(6) 0.0152(13) Uani 1 1 d . .
H28 H 0.4455 0.8718 0.5716 0.018 Uiso 1 1 calc R .
C37 C 1.1985(8) 0.8004(9) 0.3776(7) 0.030(2) Uani 1 1 d . U
H37 H 1.2690 0.7732 0.3925 0.036 Uiso 1 1 calc R .
C36 C 1.1442(8) 0.9009(9) 0.3854(7) 0.027(2) Uani 1 1 d . U
H36 H 1.1711 0.9522 0.4076 0.033 Uiso 1 1 calc R .
C29 C 0.5123(7) 0.8955(8) 0.4180(6) 0.019(2) Uani 1 1 d . .
H29A H 0.5629 0.9614 0.3977 0.029 Uiso 1 1 calc GR .
H29B H 0.4419 0.9259 0.3983 0.029 Uiso 1 1 calc GR .
H29C H 0.5465 0.8453 0.3825 0.029 Uiso 1 1 calc GR .
C10 C 0.4947(8) 0.6135(8) 0.3460(7) 0.023(2) Uani 1 1 d . U
H10A H 0.5468 0.5501 0.3450 0.035 Uiso 1 1 calc GR .
H10B H 0.4285 0.5810 0.4029 0.035 Uiso 1 1 calc GR .
H10C H 0.5310 0.6722 0.3566 0.035 Uiso 1 1 calc GR .
C30 C 0.4243(7) 0.7132(8) 0.5662(6) 0.019(2) Uani 1 1 d . .
H30A H 0.4697 0.6630 0.5354 0.029 Uiso 1 1 calc GR .
H30B H 0.3559 0.7341 0.5407 0.029 Uiso 1 1 calc GR .
H30C H 0.4051 0.6707 0.6422 0.029 Uiso 1 1 calc GR .
C9 C 0.4026(8) 0.5812(8) 0.2261(7) 0.024(2) Uani 1 1 d . U
H9A H 0.3781 0.6204 0.1609 0.036 Uiso 1 1 calc GR .
H9B H 0.3378 0.5468 0.2842 0.036 Uiso 1 1 calc GR .
H9C H 0.4548 0.5188 0.2219 0.036 Uiso 1 1 calc GR .
C16 C 1.0108(8) 0.6627(8) 0.1649(7) 0.0236(19) Uani 1 1 d . U
H16 H 0.9568 0.6731 0.2195 0.028 Uiso 1 1 calc R .
C38 C 1.1305(8) 0.7468(9) 0.3440(7) 0.028(2) Uani 1 1 d . U
H38 H 1.1461 0.6765 0.3338 0.034 Uiso 1 1 calc R .
C40 C 1.0423(8) 0.9125(9) 0.3542(7) 0.027(2) Uani 1 1 d . U
H40 H 0.9892 0.9728 0.3513 0.033 Uiso 1 1 calc R .

loop_
_atom_site_aniso_label
_atom_site_aniso_U_11
_atom_site_aniso_U_22
_atom_site_aniso_U_33
_atom_site_aniso_U_23
_atom_site_aniso_U_13
_atom_site_aniso_U_12
Bi2 0.01162(18) 0.01390(18) 0.01094(16) -0.00529(14) -0.00183(13) 0.00083(13)
Bi1 0.01377(18) 0.01245(18) 0.01103(16) -0.00308(13) -0.00308(13) -0.00072(13)
Fe1 0.0110(6) 0.0206(7) 0.0108(6) -0.0048(5) -0.0024(5) 0.0009(5)
Cl3 0.0228(12) 0.0156(11) 0.0216(11) -0.0072(9) -0.0038(9) -0.0029(9)
Cl2 0.0181(11) 0.0183(11) 0.0140(10) -0.0085(9) -0.0013(9) -0.0018(9)
Cl1 0.0299(13) 0.0178(12) 0.0198(11) -0.0091(10) 0.0003(10) -0.0045(10)
Cl4 0.0216(13) 0.0186(12) 0.0372(14) -0.0140(11) -0.0042(10) -0.0001(10)
N1 0.014(2) 0.019(2) 0.013(2) -0.0050(16) -0.0049(16) -0.0023(16)
C35 0.015(5) 0.022(5) 0.020(5) -0.012(4) -0.004(4) -0.001(4)
N4 0.007(4) 0.019(4) 0.016(4) -0.008(3) -0.002(3) 0.004(3)
C23 0.013(4) 0.024(5) 0.019(3) -0.014(3) -0.005(3) 0.004(3)
N3 0.010(4) 0.025(4) 0.011(3) -0.008(3) -0.004(3) 0.002(3)
C2 0.013(5) 0.012(4) 0.018(4) -0.007(4) -0.009(4) 0.005(3)
N2 0.004(3) 0.019(4) 0.012(3) -0.005(3) 0.000(2) 0.001(3)
C27 0.009(4) 0.028(5) 0.022(3) -0.016(3) -0.004(3) -0.003(3)
C3 0.014(5) 0.015(5) 0.018(4) -0.006(4) 0.001(4) -0.002(4)
C22 0.014(4) 0.013(4) 0.016(4) -0.010(3) -0.005(3) 0.002(3)
C31 0.009(4) 0.017(5) 0.009(4) -0.001(4) -0.002(3) -0.002(4)
C6 0.016(5) 0.022(5) 0.009(4) 0.000(4) -0.001(4) 0.001(4)
C17 0.030(5) 0.049(6) 0.022(4) -0.001(4) -0.016(4) -0.004(4)
C20 0.041(5) 0.029(5) 0.018(4) -0.004(4) -0.013(4) 0.012(4)
C4 0.013(5) 0.020(5) 0.018(5) -0.007(4) -0.009(4) 0.002(4)
C32 0.020(5) 0.014(5) 0.011(4) -0.003(4) 0.002(4) -0.001(4)
C13 0.019(4) 0.028(5) 0.015(4) 0.002(4) -0.002(3) -0.009(3)
C8 0.009(3) 0.022(3) 0.011(3) -0.007(2) 0.003(2) -0.003(2)
C1 0.018(5) 0.010(4) 0.012(4) -0.002(3) -0.005(4) 0.004(4)
C15 0.014(4) 0.022(4) 0.019(4) -0.009(4) -0.003(3) -0.001(3)
C21 0.010(2) 0.009(2) 0.013(2) -0.0058(16) 0.0002(16) -0.0002(16)
C7 0.011(5) 0.026(5) 0.016(4) -0.009(4) -0.005(4) 0.003(4)
C26 0.022(4) 0.017(4) 0.013(3) -0.006(3) -0.003(3) -0.007(3)
C33 0.016(5) 0.018(5) 0.022(5) 0.004(4) 0.004(4) 0.009(4)
C34 0.017(5) 0.037(6) 0.013(4) -0.003(4) -0.001(4) -0.004(4)
C11 0.013(3) 0.014(4) 0.008(3) 0.001(3) 0.000(3) -0.003(3)
C25 0.018(4) 0.027(5) 0.017(4) -0.011(4) 0.000(3) -0.007(3)
C19 0.044(6) 0.052(6) 0.023(5) -0.013(4) -0.012(4) 0.022(4)
C18 0.027(5) 0.062(6) 0.022(5) -0.004(4) -0.013(4) 0.014(4)
C14 0.017(4) 0.039(5) 0.017(4) -0.009(4) 0.000(3) -0.003(4)
C24 0.012(4) 0.027(5) 0.015(3) -0.014(3) 0.005(3) -0.005(3)
C5 0.026(5) 0.016(5) 0.016(5) 0.000(4) -0.008(4) 0.007(4)
Fe2 0.0106(6) 0.0181(7) 0.0121(6) -0.0048(5) -0.0006(5) 0.0004(5)
C39 0.020(4) 0.030(5) 0.006(4) -0.001(3) 0.004(3) -0.004(3)
C12 0.018(4) 0.015(4) 0.017(4) -0.002(3) -0.001(3) -0.006(3)
C28 0.009(3) 0.022(3) 0.011(3) -0.007(2) 0.003(2) -0.003(2)
C37 0.015(4) 0.046(5) 0.016(5) -0.005(4) 0.005(3) -0.003(4)
C36 0.025(5) 0.036(5) 0.014(4) -0.006(4) 0.003(4) -0.008(4)
C29 0.014(5) 0.020(5) 0.022(5) -0.006(4) -0.005(4) 0.005(4)
C10 0.021(5) 0.028(5) 0.017(4) -0.007(4) -0.004(3) 0.001(4)
C30 0.016(5) 0.028(5) 0.013(4) -0.007(4) -0.002(4) 0.001(4)
C9 0.020(5) 0.026(5) 0.022(5) -0.009(4) 0.002(4) -0.009(4)
C16 0.022(4) 0.027(5) 0.017(4) -0.005(4) -0.009(3) 0.008(3)
C38 0.025(5) 0.038(5) 0.016(5) -0.009(4) 0.003(4) 0.002(4)
C40 0.024(4) 0.033(5) 0.019(5) -0.008(4) 0.002(4) -0.002(4)

loop_
_atom_type_symbol
_atom_type_description
_atom_type_scat_dispersion_real
_atom_type_scat_dispersion_imag
_atom_type_scat_source
C C 0.0033 0.0016 'International Tables Vol C Tables 4.2.6.8 and 6.1.1.4'
H H 0.0000 0.0000 'International Tables Vol C Tables 4.2.6.8 and 6.1.1.4'
Bi Bi -4.1077 10.2566 'International Tables Vol C Tables 4.2.6.8 and 6.1.1.4'
Cl Cl 0.1484 0.1585 'International Tables Vol C Tables 4.2.6.8 and 6.1.1.4'
Fe Fe 0.3463 0.8444 'International Tables Vol C Tables 4.2.6.8 and 6.1.1.4'
N N 0.0061 0.0033 'International Tables Vol C Tables 4.2.6.8 and 6.1.1.4'

loop_
_geom_angle_atom_site_label_1
_geom_angle_atom_site_label_2
_geom_angle_atom_site_label_3
_geom_angle
Cl3 Bi2 Cl2 76.86(6)
Cl4 Bi2 Cl3 172.12(7)
Cl4 Bi2 Cl2 96.86(6)
N4 Bi2 Cl3 90.03(19)
N4 Bi2 Cl2 120.35(18)
N4 Bi2 Cl4 89.09(19)
N3 Bi2 Cl3 91.64(19)
N3 Bi2 Cl2 162.18(19)
N3 Bi2 Cl4 95.6(2)
N3 Bi2 N4 72.5(3)
Cl2 Bi1 Cl3 70.66(5)
Cl1 Bi1 Cl3 112.91(6)
Cl1 Bi1 Cl2 175.33(7)
N1 Bi1 Cl3 155.27(19)
N1 Bi1 Cl2 84.99(19)
N1 Bi1 Cl1 91.18(19)
N1 Bi1 N2 73.1(3)
N2 Bi1 Cl3 110.79(17)
N2 Bi1 Cl2 91.48(18)
N2 Bi1 Cl1 89.97(19)
C17 Fe1 C20 67.1(4)
C17 Fe1 C15 175.1(4)
C17 Fe1 C11 143.1(4)
C17 Fe1 C14 135.0(4)
C17 Fe1 C12 112.9(4)
C17 Fe1 C16 40.0(4)
C13 Fe1 C17 109.4(4)
C13 Fe1 C20 172.2(4)
C13 Fe1 C15 68.0(4)
C13 Fe1 C11 68.3(3)
C13 Fe1 C19 132.3(4)
C13 Fe1 C18 105.8(4)
C13 Fe1 C14 40.5(4)
C13 Fe1 C12 41.1(4)
C13 Fe1 C16 141.3(4)
C15 Fe1 C20 114.9(4)
C15 Fe1 C12 68.2(4)
C15 Fe1 C16 144.3(4)
C11 Fe1 C20 118.9(4)
C11 Fe1 C15 40.6(3)
C11 Fe1 C12 40.3(3)
C11 Fe1 C16 119.1(3)
C19 Fe1 C17 68.1(5)
C19 Fe1 C20 40.2(4)
C19 Fe1 C15 110.3(4)
C19 Fe1 C11 142.1(4)
C19 Fe1 C14 106.0(4)
C19 Fe1 C12 173.4(4)
C19 Fe1 C16 67.6(4)
C18 Fe1 C17 40.5(4)
C18 Fe1 C20 66.8(5)
C18 Fe1 C15 135.4(4)
C18 Fe1 C11 173.5(4)
C18 Fe1 C19 40.1(5)
C18 Fe1 C14 105.6(4)
C18 Fe1 C12 136.5(4)
C18 Fe1 C16 67.2(4)
C14 Fe1 C20 137.1(4)
C14 Fe1 C15 40.4(3)
C14 Fe1 C11 68.2(3)
C14 Fe1 C12 68.5(4)
C14 Fe1 C16 172.6(4)
C12 Fe1 C20 146.4(4)
C12 Fe1 C16 117.6(4)
C16 Fe1 C20 39.7(4)
Bi2 Cl3 Bi1 102.01(6)
Bi1 Cl2 Bi2 110.44(7)
C1 N1 Bi1 120.1(6)
C1 N1 C11 123.0(7)
C11 N1 Bi1 116.5(5)
C31 C35 C34 106.9(8)
C31 C35 Fe2 69.4(5)
C34 C35 Fe2 69.6(5)
C22 N4 Bi2 118.0(5)
C22 N4 C28 120.8(7)
C28 N4 Bi2 121.2(5)
C24 C23 C22 131.8(8)
C31 N3 Bi2 117.1(5)
C21 N3 Bi2 121.6(5)
C21 N3 C31 120.8(7)
N2 C2 C3 120.8(8)
N2 C2 C1 115.1(7)
C3 C2 C1 124.0(7)
C2 N2 Bi1 117.1(5)
C2 N2 C8 122.9(7)
C8 N2 Bi1 120.0(5)
C21 C27 C26 132.6(8)
C4 C3 C2 132.3(8)
N4 C22 C23 121.6(8)
N4 C22 C21 115.4(7)
C23 C22 C21 122.9(7)
C35 C31 N3 126.2(8)
C35 C31 C32 108.8(8)
C35 C31 Fe2 70.0(5)
N3 C31 Fe2 128.8(6)
C32 C31 N3 124.9(8)
C32 C31 Fe2 69.9(5)
C5 C6 C7 130.1(8)
C18 C17 Fe1 69.4(6)
C16 C17 Fe1 71.3(5)
C16 C17 C18 107.5(10)
C19 C20 Fe1 68.1(6)
C16 C20 Fe1 69.8(6)
C16 C20 C19 108.0(10)
C3 C4 C5 130.5(9)
C31 C32 C33 106.7(8)
C31 C32 Fe2 69.5(5)
C33 C32 Fe2 69.2(5)
C14 C13 Fe1 70.4(5)
C14 C13 C12 108.7(8)
C12 C13 Fe1 70.8(5)
N2 C8 C10 108.8(7)
N2 C8 C9 110.3(7)
C10 C8 C9 110.3(7)
N1 C1 C2 114.3(7)
N1 C1 C7 119.9(8)
C7 C1 C2 125.9(8)
C11 C15 Fe1 69.4(5)
C14 C15 Fe1 69.5(5)
C14 C15 C11 107.9(8)
N3 C21 C27 121.4(8)
N3 C21 C22 112.2(7)
C27 C21 C22 126.1(7)
C1 C7 C6 131.3(8)
C25 C26 C27 128.3(8)
C32 C33 Fe2 69.8(5)
C34 C33 C32 108.6(8)
C34 C33 Fe2 70.5(5)
C35 C34 Fe2 69.8(5)
C33 C34 C35 108.9(8)
C33 C34 Fe2 69.8(5)
N1 C11 Fe1 130.0(6)
C15 C11 Fe1 70.0(5)
C15 C11 N1 126.6(7)
C12 C11 Fe1 70.6(5)
C12 C11 N1 124.3(8)
C12 C11 C15 108.8(7)
C26 C25 C24 126.6(8)
C20 C19 Fe1 71.7(6)
C18 C19 Fe1 69.9(7)
C18 C19 C20 107.5(10)
C17 C18 Fe1 70.1(6)
C19 C18 Fe1 70.1(6)
C19 C18 C17 109.0(10)
C13 C14 Fe1 69.2(5)
C13 C14 C15 108.0(8)
C15 C14 Fe1 70.2(5)
C23 C24 C25 130.6(8)
C4 C5 C6 125.8(8)
C35 Fe2 C39 146.3(4)
C35 Fe2 C40 114.7(4)
C31 Fe2 C35 40.6(3)
C31 Fe2 C32 40.6(3)
C31 Fe2 C34 67.9(3)
C31 Fe2 C39 120.2(3)
C31 Fe2 C40 116.6(4)
C32 Fe2 C35 68.6(3)
C32 Fe2 C34 68.0(4)
C32 Fe2 C39 116.6(4)
C32 Fe2 C40 143.2(4)
C33 Fe2 C35 68.1(4)
C33 Fe2 C31 68.2(3)
C33 Fe2 C32 41.0(4)
C33 Fe2 C34 39.8(4)
C33 Fe2 C39 139.3(4)
C33 Fe2 C38 108.8(4)
C33 Fe2 C40 175.1(4)
C34 Fe2 C35 40.7(4)
C34 Fe2 C39 171.8(4)
C34 Fe2 C40 139.9(4)
C39 Fe2 C40 39.9(4)
C37 Fe2 C35 132.5(4)
C37 Fe2 C31 172.4(4)
C37 Fe2 C32 139.3(4)
C37 Fe2 C33 107.3(4)
C37 Fe2 C34 104.6(4)
C37 Fe2 C39 67.4(4)
C37 Fe2 C36 40.4(4)
C37 Fe2 C38 40.5(4)
C37 Fe2 C40 67.8(4)
C36 Fe2 C35 108.7(4)
C36 Fe2 C31 138.8(4)
C36 Fe2 C32 175.9(4)
C36 Fe2 C33 135.5(4)
C36 Fe2 C34 107.9(4)
C36 Fe2 C39 67.4(4)
C36 Fe2 C38 68.1(4)
C36 Fe2 C40 40.4(4)
C38 Fe2 C35 172.1(4)
C38 Fe2 C31 146.0(4)
C38 Fe2 C32 114.2(4)
C38 Fe2 C34 132.5(4)
C38 Fe2 C39 40.1(4)
C38 Fe2 C40 67.9(4)
C38 C39 Fe2 68.7(5)
C38 C39 C40 108.7(9)
C40 C39 Fe2 70.2(5)
C13 C12 Fe1 68.1(5)
C11 C12 Fe1 69.1(5)
C11 C12 C13 106.5(8)
N4 C28 C29 108.4(7)
N4 C28 C30 110.6(7)
C30 C28 C29 110.0(7)
C36 C37 Fe2 70.0(5)
C36 C37 C38 108.3(9)
C38 C37 Fe2 70.1(5)
C37 C36 Fe2 69.6(6)
C37 C36 C40 108.4(9)
C40 C36 Fe2 71.3(6)
C17 C16 Fe1 68.8(5)
C17 C16 C20 107.9(9)
C20 C16 Fe1 70.5(5)
C39 C38 Fe2 71.2(5)
C39 C38 C37 107.6(9)
C37 C38 Fe2 69.4(5)
C39 C40 Fe2 69.9(5)
C39 C40 C36 106.9(9)
C36 C40 Fe2 68.3(5)

loop_
_geom_bond_atom_site_label_1
_geom_bond_atom_site_label_2
_geom_bond_distance
Bi2 Cl3 2.713(2)
Bi2 Cl2 3.259(2)
Bi2 Cl4 2.669(2)
Bi2 N4 2.205(7)
Bi2 N3 2.159(6)
Bi1 Cl3 3.603(2)
Bi1 Cl2 2.744(2)
Bi1 Cl1 2.637(2)
Bi1 N1 2.163(7)
Bi1 N2 2.214(7)
Fe1 C17 2.041(10)
Fe1 C20 2.081(10)
Fe1 C13 2.027(9)
Fe1 C15 2.052(9)
Fe1 C11 2.043(8)
Fe1 C19 2.034(11)
Fe1 C18 2.032(10)
Fe1 C14 2.042(9)
Fe1 C12 2.062(9)
Fe1 C16 2.073(9)
N1 C1 1.327(10)
N1 C11 1.426(11)
C35 C31 1.420(12)
C35 C34 1.426(13)
C35 Fe2 2.053(8)
N4 C22 1.343(10)
N4 C28 1.493(10)
C23 C22 1.415(12)
C23 C24 1.367(11)
N3 C31 1.424(10)
N3 C21 1.342(10)
C2 N2 1.347(10)
C2 C3 1.407(12)
C2 C1 1.489(12)
N2 C8 1.474(10)
C27 C21 1.343(11)
C27 C26 1.421(12)
C3 C4 1.372(11)
C22 C21 1.496(11)
C31 C32 1.422(12)
C31 Fe2 2.045(8)
C6 C7 1.397(12)
C6 C5 1.387(12)
C17 C18 1.409(16)
C17 C16 1.407(14)
C20 C19 1.414(15)
C20 C16 1.410(14)
C4 C5 1.374(12)
C32 C33 1.433(13)
C32 Fe2 2.050(8)
C13 C14 1.407(14)
C13 C12 1.436(13)
C8 C10 1.509(11)
C8 C9 1.529(12)
C1 C7 1.389(11)
C15 C11 1.421(12)
C15 C14 1.413(12)
C26 C25 1.363(12)
C33 C34 1.392(14)
C33 Fe2 2.041(9)
C34 Fe2 2.050(9)
C11 C12 1.415(12)
C25 C24 1.384(12)
C19 C18 1.394(17)
Fe2 C39 2.076(8)
Fe2 C37 2.034(9)
Fe2 C36 2.039(10)
Fe2 C38 2.042(9)
Fe2 C40 2.080(10)
C39 C38 1.412(13)
C39 C40 1.420(13)
C28 C29 1.525(11)
C28 C30 1.509(12)
C37 C36 1.408(14)
C37 C38 1.412(14)
C36 C40 1.422(14)
